data_4334774
loop_
_publ_author_name
'Kazuhiro Uemura'
'Masahiro Ebihara'

_publ_section_title
;
 Paramagnetic One-Dimensional Chains Comprised of Trinuclear Pt-Cu-Pt and
 Paddlewheel Dirhodium Complexes with Metal-Metal Bonds
;
_journal_name_full 'Inorganic Chemistry'
_journal_page_first 5535
_journal_page_last 5550
_journal_paper_doi 10.1021/ic400470g
_journal_volume 52
_journal_year 2013
_chemical_formula_sum 'C28 H64 Cu F12 N8 O12 P2 Pt2 Rh2'
_chemical_formula_weight 1654.35
_chemical_name_systematic
; 
 ? 
;
_space_group_IT_number 2
_symmetry_cell_setting triclinic
_symmetry_space_group_name_Hall '-P 1'
_symmetry_space_group_name_H-M 'P -1'
_atom_sites_solution_hydrogens geom
_atom_sites_solution_primary direct
_atom_sites_solution_secondary difmap
_audit_creation_method SHELXL-97
_cell_angle_alpha 113.200(4)
_cell_angle_beta 99.391(2)
_cell_angle_gamma 108.533(4)
_cell_formula_units_Z 1
_cell_length_a 11.259(5)
_cell_length_b 11.690(6)
_cell_length_c 12.126(6)
_cell_measurement_reflns_used 4505
_cell_measurement_temperature 123(2)
_cell_measurement_theta_max 30.7573
_cell_measurement_theta_min 2.0901
_cell_volume 1312.5(11)
_computing_cell_refinement CRYSTALCLEAR
_computing_data_collection CRYSTALCLEAR
_computing_data_reduction CRYSTALCLEAR
_computing_molecular_graphics 'Yadokari-XG 2009 (Wakita, Nemoto et al., 2009)'
_computing_publication_material 'Yadokari-XG 2009 (Wakita, Nemoto et al., 2009)'
_computing_structure_refinement 'SHELXL-97 (Sheldrick, 1997)'
_computing_structure_solution 'SHELXS-97 (Sheldrick, 1990)'
_diffrn_ambient_temperature 123(2)
_diffrn_detector_area_resol_mean 14.6199
_diffrn_measured_fraction_theta_full 0.977
_diffrn_measured_fraction_theta_max 0.977
_diffrn_measurement_device_type 'Rigaku/MSC Mercury CCD'
_diffrn_measurement_method dtprofit.ref
_diffrn_radiation_monochromator 'Graphite Monochromator'
_diffrn_radiation_source 'Rotating Anode'
_diffrn_radiation_type MoK\a
_diffrn_radiation_wavelength 0.71070
_diffrn_reflns_av_R_equivalents 0.0394
_diffrn_reflns_av_sigmaI/netI 0.0903
_diffrn_reflns_limit_h_max 14
_diffrn_reflns_limit_h_min -8
_diffrn_reflns_limit_k_max 15
_diffrn_reflns_limit_k_min -15
_diffrn_reflns_limit_l_max 13
_diffrn_reflns_limit_l_min -15
_diffrn_reflns_number 10281
_diffrn_reflns_theta_full 27.50
_diffrn_reflns_theta_max 27.50
_diffrn_reflns_theta_min 3.05
_exptl_absorpt_coefficient_mu 6.484
_exptl_absorpt_correction_T_max 0.4430
_exptl_absorpt_correction_T_min 0.2465
_exptl_absorpt_correction_type multi-scan
_exptl_absorpt_process_details 'REQAB (Rigaku, 1998)'
_exptl_crystal_colour yellow
_exptl_crystal_density_diffrn 2.093
_exptl_crystal_description block
_exptl_crystal_F_000 797
_exptl_crystal_size_max 0.30
_exptl_crystal_size_mid 0.30
_exptl_crystal_size_min 0.15
_refine_diff_density_max 6.198
_refine_diff_density_min -4.685
_refine_diff_density_rms 0.319
_refine_ls_extinction_method none
_refine_ls_goodness_of_fit_ref 1.032
_refine_ls_hydrogen_treatment constr
_refine_ls_matrix_type full
_refine_ls_number_parameters 314
_refine_ls_number_reflns 5903
_refine_ls_number_restraints 0
_refine_ls_restrained_S_all 1.032
_refine_ls_R_factor_all 0.0657
_refine_ls_R_factor_gt 0.0601
_refine_ls_shift/su_max 0.000
_refine_ls_shift/su_mean 0.000
_refine_ls_structure_factor_coef Fsqd
_refine_ls_weighting_details 'calc w=1/[\s^2^(Fo^2^)+(0.0803P)^2^+0.0000P] where P=(Fo^2^+2Fc^2^)/3'
_refine_ls_weighting_scheme calc
_refine_ls_wR_factor_gt 0.1496
_refine_ls_wR_factor_ref 0.1542
_reflns_number_gt 5023
_reflns_number_total 5903
_reflns_threshold_expression >2sigma(I)
_cod_data_source_file ic400470g_si_002_3.cif
_cod_data_source_block 4
_cod_database_code 4334774

loop_
_symmetry_equiv_pos_as_xyz
'x, y, z'
'-x, -y, -z'

loop_
_atom_site_label
_atom_site_type_symbol
_atom_site_fract_x
_atom_site_fract_y
_atom_site_fract_z
_atom_site_U_iso_or_equiv
_atom_site_adp_type
_atom_site_occupancy
_atom_site_symmetry_multiplicity
_atom_site_calc_flag
_atom_site_refinement_flags
Pt1 Pt 0.26403(3) 0.29241(3) 0.33395(3) 0.02046(13) Uani 1 1 d .
Rh1 Rh 0.08615(6) 0.08923(6) 0.09521(6) 0.01833(17) Uani 1 1 d .
Cu1 Cu 0.5000 0.5000 0.5000 0.0202(3) Uani 1 2 d S
O4 O 0.1990(5) 0.1234(5) -0.0145(6) 0.0202(13) Uani 1 1 d .
O2 O 0.4850(6) 0.5953(6) 0.3998(6) 0.0274(15) Uani 1 1 d .
O1 O 0.5856(6) 0.4067(6) 0.3925(6) 0.0304(16) Uani 1 1 d .
N3 N 0.3903(8) 0.2158(7) 0.2808(7) 0.0274(19) Uani 1 1 d .
H10 H 0.3557 0.1261 0.2330 0.033 Uiso 1 1 calc R
N4 N 0.3008(8) 0.4092(7) 0.2482(7) 0.0253(18) Uani 1 1 d .
H20 H 0.2438 0.3748 0.1722 0.030 Uiso 1 1 calc R
N2 N 0.2263(9) 0.1696(8) 0.4219(8) 0.041(2) Uani 1 1 d .
H24 H 0.3044 0.1841 0.4728 0.061 Uiso 1 1 calc R
H25 H 0.1835 0.0797 0.3616 0.061 Uiso 1 1 calc R
H26 H 0.1745 0.1913 0.4697 0.061 Uiso 1 1 calc R
N1 N 0.1317(8) 0.3716(8) 0.3884(8) 0.034(2) Uani 1 1 d .
H21 H 0.0787 0.3200 0.4160 0.050 Uiso 1 1 calc R
H22 H 0.0809 0.3702 0.3209 0.050 Uiso 1 1 calc R
H23 H 0.1770 0.4596 0.4523 0.050 Uiso 1 1 calc R
C1 C 0.5216(9) 0.2811(8) 0.3071(9) 0.025(2) Uani 1 1 d .
C6 C 0.3983(8) 0.5300(8) 0.2900(8) 0.0212(18) Uani 1 1 d .
C2 C 0.5985(10) 0.2138(9) 0.2346(10) 0.035(2) Uani 1 1 d .
C3 C 0.5260(12) 0.0563(10) 0.1712(12) 0.045(3) Uani 1 1 d .
H1 H 0.5088 0.0287 0.2356 0.067 Uiso 1 1 calc R
H2 H 0.5814 0.0153 0.1311 0.067 Uiso 1 1 calc R
H3 H 0.4416 0.0247 0.1064 0.067 Uiso 1 1 calc R
P1 P 0.0020(3) 0.7073(4) 0.3523(3) 0.0484(8) Uani 1 1 d .
O6 O -0.0328(6) 0.0460(6) 0.1959(6) 0.0258(15) Uani 1 1 d .
C13 C 0.1489(9) 0.0529(8) -0.1355(9) 0.024(2) Uani 1 1 d .
C14 C 0.2263(9) 0.0924(9) -0.2122(10) 0.031(2) Uani 1 1 d .
H30 H 0.2052 0.1605 -0.2287 0.047 Uiso 1 1 calc R
H31 H 0.2036 0.0111 -0.2931 0.047 Uiso 1 1 calc R
H32 H 0.3213 0.1318 -0.1656 0.047 Uiso 1 1 calc R
F3 F 0.0470(10) 0.7892(10) 0.5016(9) 0.103(4) Uani 1 1 d .
C5 C 0.6138(14) 0.2610(11) 0.1362(13) 0.057(4) Uani 1 1 d .
H7 H 0.6732 0.3590 0.1788 0.086 Uiso 1 1 calc R
H8 H 0.5267 0.2458 0.0873 0.086 Uiso 1 1 calc R
H9 H 0.6513 0.2089 0.0787 0.086 Uiso 1 1 calc R
C4 C 0.7367(12) 0.2611(14) 0.3207(15) 0.085(7) Uani 1 1 d .
H4 H 0.7874 0.3592 0.3507 0.128 Uiso 1 1 calc R
H5 H 0.7813 0.2093 0.2734 0.128 Uiso 1 1 calc R
H6 H 0.7311 0.2455 0.3937 0.128 Uiso 1 1 calc R
F1 F -0.0489(16) 0.6133(14) 0.2087(10) 0.200(9) Uani 1 1 d .
F5 F -0.0161(16) 0.5839(12) 0.3824(15) 0.154(6) Uani 1 1 d .
F4 F -0.1412(10) 0.673(2) 0.3491(13) 0.189(8) Uani 1 1 d .
F6 F 0.0239(18) 0.8257(11) 0.3303(16) 0.194(8) Uani 1 1 d .
F2 F 0.1397(14) 0.728(3) 0.3580(19) 0.240(10) Uani 1 1 d .
O5 O 0.0140(6) 0.2223(6) 0.0785(6) 0.0243(14) Uani 1 1 d .
O3 O 0.1512(6) -0.0522(6) 0.1039(6) 0.0242(14) Uani 1 1 d .
C11 C 0.0854(8) -0.1765(8) 0.0185(9) 0.0213(18) Uani 1 1 d .
C7 C 0.4133(9) 0.5953(8) 0.2052(9) 0.026(2) Uani 1 1 d .
C8 C 0.2949(10) 0.5227(9) 0.0846(10) 0.035(2) Uani 1 1 d .
H11 H 0.2821 0.4276 0.0353 0.052 Uiso 1 1 calc R
H12 H 0.3109 0.5700 0.0338 0.052 Uiso 1 1 calc R
H13 H 0.2152 0.5235 0.1068 0.052 Uiso 1 1 calc R
C12 C 0.1276(9) -0.2820(9) 0.0348(10) 0.034(2) Uani 1 1 d .
H27 H 0.2234 -0.2391 0.0799 0.051 Uiso 1 1 calc R
H28 H 0.1069 -0.3585 -0.0490 0.051 Uiso 1 1 calc R
H29 H 0.0799 -0.3163 0.0839 0.051 Uiso 1 1 calc R
C9 C 0.5369(10) 0.5923(11) 0.1717(11) 0.040(3) Uani 1 1 d .
H14 H 0.6140 0.6443 0.2496 0.060 Uiso 1 1 calc R
H15 H 0.5508 0.6335 0.1158 0.060 Uiso 1 1 calc R
H16 H 0.5257 0.4970 0.1280 0.060 Uiso 1 1 calc R
C10 C 0.4350(12) 0.7426(10) 0.2760(11) 0.045(3) Uani 1 1 d .
H17 H 0.3563 0.7466 0.2987 0.067 Uiso 1 1 calc R
H18 H 0.4508 0.7859 0.2219 0.067 Uiso 1 1 calc R
H19 H 0.5123 0.7914 0.3535 0.067 Uiso 1 1 calc R

loop_
_atom_site_aniso_label
_atom_site_aniso_U_11
_atom_site_aniso_U_22
_atom_site_aniso_U_33
_atom_site_aniso_U_23
_atom_site_aniso_U_13
_atom_site_aniso_U_12
Pt1 0.0192(2) 0.01965(19) 0.00946(19) 0.00448(14) -0.00161(14) -0.00087(14)
Rh1 0.0172(3) 0.0157(3) 0.0116(3) 0.0052(3) -0.0024(3) -0.0002(2)
Cu1 0.0209(7) 0.0191(7) 0.0087(7) 0.0032(5) 0.0003(6) 0.0009(6)
O4 0.015(3) 0.018(3) 0.022(3) 0.011(2) 0.001(2) 0.000(2)
O2 0.029(3) 0.020(3) 0.016(3) 0.007(3) -0.004(3) -0.002(3)
O1 0.024(3) 0.023(3) 0.017(3) -0.002(3) 0.002(3) -0.004(3)
N3 0.030(4) 0.011(3) 0.019(4) 0.003(3) -0.010(3) -0.002(3)
N4 0.030(4) 0.015(3) 0.014(4) 0.004(3) 0.001(3) -0.001(3)
N2 0.052(6) 0.036(4) 0.022(5) 0.021(4) 0.002(4) -0.001(4)
N1 0.030(4) 0.034(4) 0.021(4) 0.008(4) 0.007(4) 0.004(4)
C1 0.030(5) 0.022(4) 0.019(5) 0.010(4) 0.000(4) 0.010(4)
C6 0.020(4) 0.019(4) 0.015(4) 0.005(3) 0.004(3) 0.003(3)
C2 0.030(5) 0.025(4) 0.031(6) 0.003(4) -0.001(4) 0.009(4)
C3 0.051(7) 0.036(6) 0.043(7) 0.012(5) 0.011(6) 0.026(5)
P1 0.0431(17) 0.069(2) 0.0255(16) 0.0217(15) 0.0105(13) 0.0161(15)
O6 0.024(3) 0.030(3) 0.015(3) 0.010(3) 0.005(3) 0.002(3)
C13 0.026(4) 0.018(4) 0.021(5) 0.009(4) 0.000(4) 0.003(3)
C14 0.028(5) 0.032(5) 0.029(6) 0.019(4) 0.008(4) 0.003(4)
F3 0.107(8) 0.104(7) 0.044(6) 0.010(5) 0.016(5) 0.018(6)
C5 0.085(10) 0.036(6) 0.059(9) 0.020(6) 0.052(8) 0.025(6)
C4 0.038(7) 0.063(8) 0.092(13) -0.019(8) -0.002(7) 0.031(6)
F1 0.246(17) 0.161(11) 0.035(6) -0.001(7) 0.052(9) -0.042(11)
F5 0.230(16) 0.127(10) 0.169(14) 0.108(10) 0.104(12) 0.082(10)
F4 0.061(7) 0.39(2) 0.105(11) 0.114(14) 0.029(7) 0.082(10)
F6 0.27(2) 0.082(8) 0.192(17) 0.080(10) 0.007(14) 0.053(10)
F2 0.111(10) 0.51(3) 0.25(2) 0.27(2) 0.130(13) 0.157(16)
O5 0.026(3) 0.016(3) 0.022(3) 0.005(3) -0.001(3) 0.009(2)
O3 0.025(3) 0.019(3) 0.022(3) 0.010(3) -0.002(3) 0.005(2)
C11 0.017(4) 0.021(4) 0.024(5) 0.013(4) 0.003(4) 0.006(3)
C7 0.023(4) 0.021(4) 0.029(5) 0.016(4) 0.000(4) 0.003(3)
C8 0.034(5) 0.032(5) 0.034(6) 0.023(5) 0.000(5) 0.005(4)
C12 0.029(5) 0.030(5) 0.037(6) 0.015(4) 0.004(4) 0.010(4)
C9 0.029(5) 0.046(6) 0.040(7) 0.028(5) 0.006(5) 0.003(5)
C10 0.058(7) 0.031(5) 0.039(7) 0.021(5) 0.001(6) 0.013(5)

loop_
_atom_type_symbol
_atom_type_description
_atom_type_scat_dispersion_real
_atom_type_scat_dispersion_imag
_atom_type_scat_source
Pt Pt -1.7033 8.3905 'International Tables Vol C Tables 4.2.6.8 and 6.1.1.4'
Cu Cu 0.3201 1.2651 'International Tables Vol C Tables 4.2.6.8 and 6.1.1.4'
Rh Rh -1.1178 0.9187 'International Tables Vol C Tables 4.2.6.8 and 6.1.1.4'
O O 0.0106 0.0060 'International Tables Vol C Tables 4.2.6.8 and 6.1.1.4'
N N 0.0061 0.0033 'International Tables Vol C Tables 4.2.6.8 and 6.1.1.4'
C C 0.0033 0.0016 'International Tables Vol C Tables 4.2.6.8 and 6.1.1.4'
H H 0.0000 0.0000 'International Tables Vol C Tables 4.2.6.8 and 6.1.1.4'
P P 0.1023 0.0942 'International Tables Vol C Tables 4.2.6.8 and 6.1.1.4'
F F 0.0171 0.0103 'International Tables Vol C Tables 4.2.6.8 and 6.1.1.4'

loop_
_geom_angle_atom_site_label_1
_geom_angle_atom_site_label_2
_geom_angle_atom_site_label_3
_geom_angle
_geom_angle_site_symmetry_1
_geom_angle_site_symmetry_3
N3 Pt1 N4 92.9(3) . .
N3 Pt1 N1 179.7(3) . .
N4 Pt1 N1 87.0(3) . .
N3 Pt1 N2 86.6(4) . .
N4 Pt1 N2 179.5(3) . .
N1 Pt1 N2 93.4(4) . .
N3 Pt1 Cu1 78.1(2) . .
N4 Pt1 Cu1 78.6(2) . .
N1 Pt1 Cu1 102.2(2) . .
N2 Pt1 Cu1 101.6(2) . .
N3 Pt1 Rh1 84.9(2) . .
N4 Pt1 Rh1 84.2(2) . .
N1 Pt1 Rh1 94.8(2) . .
N2 Pt1 Rh1 95.5(2) . .
Cu1 Pt1 Rh1 155.010(19) . .
O5 Rh1 O6 91.2(3) . .
O5 Rh1 O3 177.1(2) . .
O6 Rh1 O3 88.7(3) . .
O5 Rh1 O4 89.4(3) . .
O6 Rh1 O4 177.0(2) . .
O3 Rh1 O4 90.6(3) . .
O5 Rh1 Rh1 88.83(17) . 2
O6 Rh1 Rh1 89.30(17) . 2
O3 Rh1 Rh1 88.30(17) . 2
O4 Rh1 Rh1 87.75(16) . 2
O5 Rh1 Pt1 90.32(17) . .
O6 Rh1 Pt1 83.36(17) . .
O3 Rh1 Pt1 92.52(17) . .
O4 Rh1 Pt1 99.60(16) . .
Rh1 Rh1 Pt1 172.59(5) 2 .
O1 Cu1 O1 179.997(1) 2_666 .
O1 Cu1 O2 89.9(3) 2_666 2_666
O1 Cu1 O2 90.1(3) . 2_666
O1 Cu1 O2 90.1(3) 2_666 .
O1 Cu1 O2 89.9(3) . .
O2 Cu1 O2 180.0(2) 2_666 .
O1 Cu1 Pt1 91.89(17) 2_666 .
O1 Cu1 Pt1 88.11(17) . .
O2 Cu1 Pt1 91.54(16) 2_666 .
O2 Cu1 Pt1 88.46(16) . .
O1 Cu1 Pt1 88.11(17) 2_666 2_666
O1 Cu1 Pt1 91.89(17) . 2_666
O2 Cu1 Pt1 88.46(16) 2_666 2_666
O2 Cu1 Pt1 91.54(16) . 2_666
Pt1 Cu1 Pt1 180.0 . 2_666
C13 O4 Rh1 119.6(5) . .
C6 O2 Cu1 119.4(5) . .
C1 O1 Cu1 120.7(6) . .
C1 N3 Pt1 129.2(6) . .
C1 N3 H10 115.4 . .
Pt1 N3 H10 115.4 . .
C6 N4 Pt1 128.9(7) . .
C6 N4 H20 115.6 . .
Pt1 N4 H20 115.6 . .
Pt1 N2 H24 109.5 . .
Pt1 N2 H25 109.5 . .
H24 N2 H25 109.5 . .
Pt1 N2 H26 109.5 . .
H24 N2 H26 109.5 . .
H25 N2 H26 109.5 . .
Pt1 N1 H21 109.5 . .
Pt1 N1 H22 109.5 . .
H21 N1 H22 109.5 . .
Pt1 N1 H23 109.5 . .
H21 N1 H23 109.5 . .
H22 N1 H23 109.5 . .
O1 C1 N3 120.4(9) . .
O1 C1 C2 117.1(8) . .
N3 C1 C2 122.5(8) . .
O2 C6 N4 123.0(8) . .
O2 C6 C7 116.9(7) . .
N4 C6 C7 120.1(8) . .
C1 C2 C5 107.0(9) . .
C1 C2 C4 111.2(9) . .
C5 C2 C4 107.0(11) . .
C1 C2 C3 111.1(8) . .
C5 C2 C3 110.9(9) . .
C4 C2 C3 109.5(10) . .
C2 C3 H1 109.5 . .
C2 C3 H2 109.5 . .
H1 C3 H2 109.5 . .
C2 C3 H3 109.5 . .
H1 C3 H3 109.5 . .
H2 C3 H3 109.5 . .
F6 P1 F2 88.7(11) . .
F6 P1 F4 97.5(11) . .
F2 P1 F4 173.8(12) . .
F6 P1 F1 89.5(9) . .
F2 P1 F1 91.2(10) . .
F4 P1 F1 89.0(8) . .
F6 P1 F3 96.6(8) . .
F2 P1 F3 90.7(9) . .
F4 P1 F3 88.5(7) . .
F1 P1 F3 173.7(7) . .
F6 P1 F5 177.3(9) . .
F2 P1 F5 90.0(10) . .
F4 P1 F5 83.8(9) . .
F1 P1 F5 92.9(8) . .
F3 P1 F5 81.0(7) . .
C13 O6 Rh1 118.6(6) 2 .
O4 C13 O6 124.6(8) . 2
O4 C13 C14 118.2(7) . .
O6 C13 C14 117.1(8) 2 .
C13 C14 H30 109.5 . .
C13 C14 H31 109.5 . .
H30 C14 H31 109.5 . .
C13 C14 H32 109.5 . .
H30 C14 H32 109.5 . .
H31 C14 H32 109.5 . .
C2 C5 H7 109.5 . .
C2 C5 H8 109.5 . .
H7 C5 H8 109.5 . .
C2 C5 H9 109.5 . .
H7 C5 H9 109.5 . .
H8 C5 H9 109.5 . .
C2 C4 H4 109.5 . .
C2 C4 H5 109.5 . .
H4 C4 H5 109.5 . .
C2 C4 H6 109.5 . .
H4 C4 H6 109.5 . .
H5 C4 H6 109.5 . .
C11 O5 Rh1 118.1(5) 2 .
C11 O3 Rh1 118.1(6) . .
O3 C11 O5 126.5(8) . 2
O3 C11 C12 117.0(8) . .
O5 C11 C12 116.5(7) 2 .
C10 C7 C6 110.1(9) . .
C10 C7 C8 108.5(8) . .
C6 C7 C8 113.5(7) . .
C10 C7 C9 108.4(8) . .
C6 C7 C9 106.3(8) . .
C8 C7 C9 109.8(9) . .
C7 C8 H11 109.5 . .
C7 C8 H12 109.5 . .
H11 C8 H12 109.5 . .
C7 C8 H13 109.5 . .
H11 C8 H13 109.5 . .
H12 C8 H13 109.5 . .
C11 C12 H27 109.5 . .
C11 C12 H28 109.5 . .
H27 C12 H28 109.5 . .
C11 C12 H29 109.5 . .
H27 C12 H29 109.5 . .
H28 C12 H29 109.5 . .
C7 C9 H14 109.5 . .
C7 C9 H15 109.5 . .
H14 C9 H15 109.5 . .
C7 C9 H16 109.5 . .
H14 C9 H16 109.5 . .
H15 C9 H16 109.5 . .
C7 C10 H17 109.5 . .
C7 C10 H18 109.5 . .
H17 C10 H18 109.5 . .
C7 C10 H19 109.5 . .
H17 C10 H19 109.5 . .
H18 C10 H19 109.5 . .

loop_
_geom_bond_atom_site_label_1
_geom_bond_atom_site_label_2
_geom_bond_distance
_geom_bond_site_symmetry_2
Pt1 N3 1.973(9) .
Pt1 N4 2.003(7) .
Pt1 N1 2.056(9) .
Pt1 N2 2.085(8) .
Pt1 Cu1 2.7034(9) .
Pt1 Rh1 2.7749(11) .
Rh1 O5 2.030(6) .
Rh1 O6 2.032(6) .
Rh1 O3 2.040(6) .
Rh1 O4 2.047(6) .
Rh1 Rh1 2.3701(14) 2
Cu1 O1 1.943(7) 2_666
Cu1 O1 1.943(7) .
Cu1 O2 1.966(6) 2_666
Cu1 O2 1.966(6) .
Cu1 Pt1 2.7034(9) 2_666
O4 C13 1.277(10) .
O2 C6 1.269(10) .
O1 C1 1.278(10) .
N3 C1 1.344(12) .
N3 H10 0.8800 .
N4 C6 1.314(10) .
N4 H20 0.8800 .
N2 H24 0.9100 .
N2 H25 0.9100 .
N2 H26 0.9100 .
N1 H21 0.9100 .
N1 H22 0.9100 .
N1 H23 0.9100 .
C1 C2 1.510(14) .
C6 C7 1.504(12) .
C2 C5 1.511(17) .
C2 C4 1.512(15) .
C2 C3 1.540(13) .
C3 H1 0.9800 .
C3 H2 0.9800 .
C3 H3 0.9800 .
P1 F6 1.465(12) .
P1 F2 1.477(13) .
P1 F4 1.523(11) .
P1 F1 1.529(11) .
P1 F3 1.573(10) .
P1 F5 1.583(12) .
O6 C13 1.281(9) 2
C13 O6 1.281(9) 2
C13 C14 1.478(12) .
C14 H30 0.9800 .
C14 H31 0.9800 .
C14 H32 0.9800 .
C5 H7 0.9800 .
C5 H8 0.9800 .
C5 H9 0.9800 .
C4 H4 0.9800 .
C4 H5 0.9800 .
C4 H6 0.9800 .
O5 C11 1.271(10) 2
O3 C11 1.269(10) .
C11 O5 1.271(10) 2
C11 C12 1.524(13) .
C7 C10 1.503(13) .
C7 C8 1.517(13) .
C7 C9 1.520(14) .
C8 H11 0.9800 .
C8 H12 0.9800 .
C8 H13 0.9800 .
C12 H27 0.9800 .
C12 H28 0.9800 .
C12 H29 0.9800 .
C9 H14 0.9800 .
C9 H15 0.9800 .
C9 H16 0.9800 .
C10 H17 0.9800 .
C10 H18 0.9800 .
C10 H19 0.9800 .
